data_7156705
loop_
_publ_author_name
'Cheng, Cheng'
'Sun, Xiaobin'
'Wu, Zelin'
'Liu, Qianwei'
'Xiong, Liqiang'
'Miao, Zhiwei'

_publ_section_title
;
 Lewis base catalyzed regioselective cyclization of allene ketones or
 \a-methyl allene ketones with unsaturated pyrazolones.
;
_journal_issue 12
_journal_name_full 'Organic &amp; biomolecular chemistry'
_journal_page_first 3232
_journal_page_last 3238
_journal_paper_doi 10.1039/c9ob00179d
_journal_volume 17
_journal_year 2019
_chemical_formula_moiety 'C28 H24 N2 O2'
_chemical_formula_sum 'C28 H24 N2 O2'
_chemical_formula_weight 420.49
_space_group_crystal_system triclinic
_space_group_IT_number 2
_space_group_name_Hall '-P 1'
_space_group_name_H-M_alt 'P -1'
_symmetry_space_group_name_Hall '-P 1'
_symmetry_space_group_name_H-M 'P -1'
_atom_sites_solution_hydrogens geom
_atom_sites_solution_primary dual
_audit_creation_date 2017-07-03
_audit_creation_method
;
Olex2 1.2
(compiled 2017.03.28 svn.r3405 for OlexSys, GUI svn.r5337)
;
_audit_update_record
;
2018-06-23 deposited with the CCDC.    2019-02-26 downloaded from the CCDC.
;
_cell_angle_alpha 68.356(2)
_cell_angle_beta 80.275(2)
_cell_angle_gamma 62.538(2)
_cell_formula_units_Z 4
_cell_length_a 12.5063(3)
_cell_length_b 13.3807(2)
_cell_length_c 16.7023(3)
_cell_measurement_reflns_used 52206
_cell_measurement_temperature 293(2)
_cell_measurement_theta_max 79.1730
_cell_measurement_theta_min 2.8490
_cell_volume 2305.20(9)
_computing_cell_refinement 'CrysAlisPro 1.171.39.3a (Rigaku OD, 2015)'
_computing_data_collection 'CrysAlisPro 1.171.39.3a (Rigaku OD, 2015)'
_computing_data_reduction 'CrysAlisPro 1.171.39.3a (Rigaku OD, 2015)'
_computing_molecular_graphics 'Olex2 (Dolomanov et al., 2009)'
_computing_publication_material 'Olex2 (Dolomanov et al., 2009)'
_computing_structure_refinement 'ShelXL (Sheldrick, 2015)'
_computing_structure_solution 'ShelXT (Sheldrick, 2015)'
_diffrn_ambient_temperature 293(2)
_diffrn_detector PILT
_diffrn_measured_fraction_theta_full 0.983
_diffrn_measured_fraction_theta_max 0.956
_diffrn_measurement_details
;
List of Runs (angles in degrees, time in seconds):

  # Type    Start    End  Width  t~exp~   \w     \q     \k     \f   Frames
#--------------------------------------------------------------------------
  1  \w   -114.00 -21.00   1.00    5.00    --  -35.00 -72.00   0.00   93
  2  \w   -115.00 -21.00   1.00    5.00    --  -35.00 -44.00 108.00   94
  3  \w   -114.00 -21.00   1.00    5.00    --  -35.00 -72.00 -36.00   93
  4  \w    -50.00  40.00   1.00    5.00    --  -35.00  72.00-108.00   90
  5  \w   -112.00 -21.00   1.00    5.00    --  -35.00 -72.00 108.00   91
  6  \w    -50.00  40.00   1.00    5.00    --  -35.00  72.00 -72.00   90
  7  \w   -114.00 -21.00   1.00    5.00    --  -35.00 -72.00  72.00   93
  8  \w    -50.00  40.00   1.00    5.00    --  -35.00  72.00 144.00   90
  9  \w   -115.00 -21.00   1.00    5.00    --  -35.00 -44.00-144.00   94
 10  \w    -50.00  40.00   1.00    5.00    --  -35.00  72.00  36.00   90
 11  \w   -115.00 -21.00   1.00    5.00    --  -35.00 -72.00-144.00   94
 12  \w    -50.00  40.00   1.00    5.00    --  -35.00  43.00-180.00   90
 13  \w   -112.00 -21.00   1.00    5.00    --  -35.00 -72.00-108.00   91
 14  \w   -112.00 -21.00   1.00    5.00    --  -35.00 -72.00 144.00   91
 15  \w   -114.00 -21.00   1.00    5.00    --  -35.00 -72.00  36.00   93
 16  \w    -50.00  40.00   1.00    5.00    --  -35.00  72.00 -36.00   90
 17  \w   -115.00 -25.00   1.00    5.00    --  -35.00 -44.00 -36.00   90
 18  \w   -115.00 -25.00   1.00    5.00    --  -35.00 -44.00  72.00   90
 19  \w   -115.00 -25.00   1.00    5.00    --  -35.00 -72.00 -72.00   90
 20  \w   -114.00 -21.00   1.00    5.00    --  -35.00 -72.00-180.00   93
 21  \w    -50.00  40.00   1.00    5.00    --  -35.00  14.00-180.00   90
 22  \w    -35.00  55.00   1.00    5.00    --  -35.00  43.00-144.00   90
 23  \w    -50.00  40.00   1.00    5.00    --  -35.00  14.00  36.00   90
 24  \w   -187.00 -96.00   1.00    5.00    -- -110.00 -44.00-144.00   91
 25  \w   -187.00 -96.00   1.00    5.00    -- -110.00 -44.00   0.00   91
 26  \w   -187.00 -96.00   1.00    5.00    -- -110.00 -44.00 108.00   91
 27  \w   -187.00 -96.00   1.00    5.00    -- -110.00 -44.00-108.00   91
 28  \w   -187.00 -96.00   1.00    5.00    -- -110.00 -44.00 -36.00   91
 29  \w   -125.00 -32.00   1.00    5.00    -- -110.00  72.00 108.00   93
 30  \w   -125.00 -33.00   1.00    5.00    -- -110.00  72.00   0.00   92
 31  \w   -125.00 -33.00   1.00    5.00    -- -110.00  72.00-144.00   92
 32  \w   -187.00 -96.00   1.00    5.00    -- -110.00 -44.00  72.00   91
 33  \w   -187.00 -96.00   1.00    5.00    -- -110.00 -72.00 144.00   91
 34  \w   -187.00 -97.00   1.00    5.00    -- -110.00 -15.00-180.00   90
 35  \w   -187.00 -96.00   1.00    5.00    -- -110.00 -72.00 -36.00   91
 36  \w   -187.00 -96.00   1.00    5.00    -- -110.00 -72.00  36.00   91
 37  \w   -125.00 -31.00   1.00    5.00    -- -110.00  72.00 -36.00   94
 38  \w   -187.00 -96.00   1.00    5.00    -- -110.00 -72.00-108.00   91
 39  \w   -187.00 -96.00   1.00    5.00    -- -110.00 -72.00 -72.00   91
 40  \w   -187.00 -96.00   1.00    5.00    -- -110.00 -72.00   0.00   91
 41  \w   -187.00 -97.00   1.00    5.00    -- -110.00 -15.00  72.00   90
 42  \w   -187.00 -96.00   1.00    5.00    -- -110.00 -72.00-180.00   91
 43  \w   -200.00-110.00   1.00    5.00    -- -110.00 -15.00  36.00   90
 44  \w   -123.00 -33.00   1.00    5.00    -- -110.00  72.00  36.00   90
 45  \w   -187.00 -96.00   1.00    5.00    -- -110.00 -72.00 108.00   91
 46  \w   -125.00 -31.00   1.00    5.00    -- -110.00  72.00-180.00   94
 47  \w   -198.00-105.00   1.00    5.00    -- -110.00 -15.00 144.00   93
 48  \w   -187.00 -96.00   1.00    5.00    -- -110.00 -44.00-180.00   91
 49  \w   -187.00 -96.00   1.00    5.00    -- -110.00 -44.00  36.00   91
 50  \w   -187.00 -97.00   1.00    5.00    -- -110.00 -15.00-108.00   90
 51  \w   -187.00 -97.00   1.00    5.00    -- -110.00 -72.00  72.00   90
 52  \w   -187.00 -97.00   1.00    5.00    -- -110.00 -15.00 108.00   90
 53  \w   -200.00-110.00   1.00    5.00    -- -110.00 -15.00-144.00   90
 54  \w   -200.00-110.00   1.00    5.00    -- -110.00 -15.00 -72.00   90
 55  \w   -187.00 -96.00   1.00    5.00    -- -110.00 -44.00 144.00   91
 56  \w   -187.00 -96.00   1.00    5.00    -- -110.00 -72.00-144.00   91
 57  \w   -187.00 -96.00   1.00    5.00    -- -110.00 -44.00 -72.00   91
 58  \w   -187.00 -97.00   1.00    5.00    -- -110.00 -15.00   0.00   90
;
_diffrn_measurement_device 'abstract diffractometer'
_diffrn_measurement_device_type 'dtrek-CrysAlisPro-abstract goniometer imported rigaku-d*trek images'
_diffrn_measurement_method '\w scans'
_diffrn_orient_matrix_type 'CrysAlisPro convention (1999,Acta A55,543-557)'
_diffrn_orient_matrix_UB_11 -0.0482759000
_diffrn_orient_matrix_UB_12 -0.0257599000
_diffrn_orient_matrix_UB_13 0.0929332000
_diffrn_orient_matrix_UB_21 -0.0616775000
_diffrn_orient_matrix_UB_22 0.1347166000
_diffrn_orient_matrix_UB_23 -0.0133429000
_diffrn_orient_matrix_UB_31 -0.1146210000
_diffrn_orient_matrix_UB_32 0.0109111000
_diffrn_orient_matrix_UB_33 -0.0321335000
_diffrn_radiation_monochromator confocal
_diffrn_radiation_probe x-ray
_diffrn_radiation_type CuK\a
_diffrn_radiation_wavelength 1.54184
_diffrn_reflns_av_R_equivalents 0.0176
_diffrn_reflns_av_unetI/netI 0.0087
_diffrn_reflns_Laue_measured_fraction_full 0.983
_diffrn_reflns_Laue_measured_fraction_max 0.956
_diffrn_reflns_limit_h_max 13
_diffrn_reflns_limit_h_min -15
_diffrn_reflns_limit_k_max 16
_diffrn_reflns_limit_k_min -17
_diffrn_reflns_limit_l_max 21
_diffrn_reflns_limit_l_min -21
_diffrn_reflns_number 77402
_diffrn_reflns_point_group_measured_fraction_full 0.983
_diffrn_reflns_point_group_measured_fraction_max 0.956
_diffrn_reflns_theta_full 67.684
_diffrn_reflns_theta_max 79.234
_diffrn_reflns_theta_min 2.846
_diffrn_source 'rotating anode'
_diffrn_source_type 'Enhance (Cu) X-ray Source'
_exptl_absorpt_coefficient_mu 0.605
_exptl_absorpt_correction_T_max 1.00000
_exptl_absorpt_correction_T_min 0.75239
_exptl_absorpt_correction_type multi-scan
_exptl_absorpt_process_details
;
CrysAlisPro 1.171.39.3a (Rigaku Oxford Diffraction, 2015)
Empirical absorption correction using spherical harmonics,
 implemented in SCALE3 ABSPACK scaling algorithm.
;
_exptl_crystal_colour colourless
_exptl_crystal_colour_primary colourless
_exptl_crystal_density_diffrn 1.212
_exptl_crystal_description block
_exptl_crystal_F_000 888
_exptl_crystal_size_max 0.34
_exptl_crystal_size_mid 0.28
_exptl_crystal_size_min 0.26
_refine_diff_density_max 0.225
_refine_diff_density_min -0.264
_refine_diff_density_rms 0.064
_refine_ls_extinction_coef 0.0217(8)
_refine_ls_extinction_expression Fc^*^=kFc[1+0.001xFc^2^\l^3^/sin(2\q)]^-1/4^
_refine_ls_extinction_method 'SHELXL-2014/7 (Sheldrick 2014'
_refine_ls_goodness_of_fit_ref 1.069
_refine_ls_hydrogen_treatment constr
_refine_ls_matrix_type full
_refine_ls_number_parameters 613
_refine_ls_number_reflns 9542
_refine_ls_number_restraints 8
_refine_ls_restrained_S_all 1.071
_refine_ls_R_factor_all 0.0502
_refine_ls_R_factor_gt 0.0479
_refine_ls_shift/su_max 0.001
_refine_ls_shift/su_mean 0.000
_refine_ls_structure_factor_coef Fsqd
_refine_ls_weighting_details 'w=1/[\s^2^(Fo^2^)+(0.0800P)^2^+0.1960P] where P=(Fo^2^+2Fc^2^)/3'
_refine_ls_weighting_scheme calc
_refine_ls_wR_factor_gt 0.1371
_refine_ls_wR_factor_ref 0.1395
_reflns_Friedel_coverage 0.000
_reflns_number_gt 8696
_reflns_number_total 9542
_reflns_threshold_expression 'I > 2\s(I)'
_cod_data_source_file c9ob00179d2.cif
_cod_data_source_block p20170629b
_cod_depositor_comments 'Adding full bibliography for 7156702--7156705.cif.'
_cod_database_code 7156705
_shelx_shelxl_version_number 2014/7
_chemical_oxdiff_formula C28H24N2O2
_shelx_space_group_comment
;
The symmetry employed for this shelxl refinement is uniquely defined
by the following loop, which should always be used as a source of
symmetry information in preference to the above space-group names.
They are only intended as comments.
;
_shelx_estimated_absorpt_t_max 0.859
_shelx_estimated_absorpt_t_min 0.821
_reflns_odcompleteness_completeness 95.56
_reflns_odcompleteness_iscentric 1
_reflns_odcompleteness_theta 78.99
_olex2_refinement_description
;
1. Fixed Uiso
 At 1.2 times of:
  All C(H) groups, All C(H,H) groups, All C(H,H,H,H) groups
 At 1.5 times of:
  All C(H,H,H) groups
2. Restrained distances
 C14-C15 = C14-C15'
 1.5 with sigma of 0.01
 C14-C16 \\sim C14-C20 \\sim C14-C16' \\sim C14-C20'
 with sigma of 0.01
3. Others
 Sof(H14c)=Sof(H14d)=Sof(C15')=Sof(C16')=Sof(H16')=Sof(C17')=Sof(H17')=
 Sof(C18')=Sof(H18')=Sof(C19')=Sof(H19')=Sof(C20')=Sof(H20')=1-FVAR(1)
 Sof(H14a)=Sof(H14b)=Sof(C15)=Sof(C16)=Sof(H16)=Sof(C17)=Sof(H17)=Sof(C18)=
 Sof(H18)=Sof(C19)=Sof(H19)=Sof(C20)=Sof(H20)=FVAR(1)
4.a Ternary CH refined with riding coordinates:
 C6(H6), C6A(H6A)
4.b Secondary CH2 refined with riding coordinates:
 C14(H14a,H14b), C14(H14c,H14d), C14A(H14e,H14f)
4.c Aromatic/amide H refined with riding coordinates:
 C9(H9), C10(H10), C11(H11), C12(H12), C13(H13), C16(H16), C17(H17), C18(H18),
 C19(H19), C20(H20), C24(H24), C25(H25), C26(H26), C27(H27), C28(H28), C9A(H9A),
  C10A(H10A), C11A(H11A), C12A(H12A), C13A(H13A), C16A(H16A), C17A(H17A),
 C18A(H18A), C19A(H19A), C20A(H20A), C24A(H24A), C25A(H25A), C26A(H26A),
 C27A(H27A), C28A(H28A), C16'(H16'), C17'(H17'), C18'(H18'), C19'(H19'),
 C20'(H20')
4.d Fitted hexagon refined as free rotating group:
 C15(C16,C17,C18,C19,C20), C15'(C16',C17',C18',C19',C20')
4.e Idealised Me refined as rotating group:
 C7(H7a,H7b,H7c), C22(H22a,H22b,H22c), C7A(H7Aa,H7Ab,H7Ac), C22A(H22d,H22e,H22f)
;
_olex2_submission_special_instructions 'No special instructions were received'
_oxdiff_exptl_absorpt_empirical_details
;
Empirical correction (ABSPACK) includes:
- Absorption correction using spherical harmonics
- Frame scaling
- Detector area scaling
;
_oxdiff_exptl_absorpt_empirical_full_max 1.350
_oxdiff_exptl_absorpt_empirical_full_min 0.821

loop_
_space_group_symop_operation_xyz
'x, y, z'
'-x, -y, -z'

loop_
_atom_site_label
_atom_site_type_symbol
_atom_site_fract_x
_atom_site_fract_y
_atom_site_fract_z
_atom_site_U_iso_or_equiv
_atom_site_adp_type
_atom_site_occupancy
_atom_site_site_symmetry_order
_atom_site_calc_flag
_atom_site_refinement_flags_posn
_atom_site_refinement_flags_occupancy
_atom_site_disorder_assembly
_atom_site_disorder_group
O1 O 0.24648(8) 0.92340(8) 0.93323(6) 0.0701(2) Uani 1 1 d . . . .
O2 O 0.39285(10) 0.56288(9) 0.93641(7) 0.0947(3) Uani 1 1 d . . . .
N1 N -0.04911(9) 1.13686(9) 0.86602(6) 0.0661(3) Uani 1 1 d . . . .
N2 N 0.06799(10) 1.10341(8) 0.88460(6) 0.0637(2) Uani 1 1 d . . . .
C1 C -0.05653(11) 1.03663(10) 0.87852(7) 0.0613(3) Uani 1 1 d . . . .
C2 C 0.05553(10) 0.93579(10) 0.90534(7) 0.0584(3) Uani 1 1 d . . . .
C3 C 0.12921(11) 0.98248(10) 0.90878(7) 0.0599(3) Uani 1 1 d . . . .
C4 C 0.29598(11) 0.79993(11) 0.95205(7) 0.0651(3) Uani 1 1 d . . . .
C5 C 0.23350(11) 0.74317(10) 0.94904(7) 0.0636(3) Uani 1 1 d . . . .
C6 C 0.09955(11) 0.80398(10) 0.92661(7) 0.0630(3) Uani 1 1 d . . . .
H6 H 0.0560 0.7753 0.9774 0.076 Uiso 1 1 calc R . . .
C7 C -0.17260(12) 1.04040(13) 0.86410(10) 0.0774(4) Uani 1 1 d . . . .
H7A H -0.2357 1.1196 0.8555 0.116 Uiso 1 1 calc GR . . .
H7B H -0.1909 0.9851 0.9134 0.116 Uiso 1 1 calc GR . . .
H7C H -0.1661 1.0189 0.8140 0.116 Uiso 1 1 calc GR . . .
C8 C 0.10403(13) 1.19246(11) 0.87869(7) 0.0684(3) Uani 1 1 d . . . .
C9 C 0.02247(16) 1.31042(12) 0.84653(10) 0.0831(4) Uani 1 1 d . . . .
H9 H -0.0528 1.3300 0.8277 0.100 Uiso 1 1 calc R . . .
C10 C 0.0520(2) 1.39918(15) 0.84221(12) 0.1015(5) Uani 1 1 d . . . .
H10 H -0.0034 1.4787 0.8201 0.122 Uiso 1 1 calc R . . .
C11 C 0.1608(3) 1.37228(19) 0.86979(12) 0.1116(6) Uani 1 1 d . . . .
H11 H 0.1791 1.4327 0.8687 0.134 Uiso 1 1 calc R . . .
C12 C 0.2439(3) 1.2549(2) 0.89935(16) 0.1350(9) Uani 1 1 d . . . .
H12 H 0.3201 1.2359 0.9161 0.162 Uiso 1 1 calc R . . .
C13 C 0.2145(2) 1.16496(17) 0.90435(14) 0.1140(7) Uani 1 1 d . . . .
H13 H 0.2706 1.0855 0.9253 0.137 Uiso 1 1 calc R . . .
C14 C 0.42466(12) 0.74911(13) 0.97836(9) 0.0774(4) Uani 1 1 d D . . .
H14A H 0.4575 0.6627 1.0011 0.093 Uiso 0.530(16) 1 calc R P A 1
H14B H 0.4273 0.7766 1.0239 0.093 Uiso 0.530(16) 1 calc R P A 1
H14C H 0.4631 0.6640 0.9878 0.093 Uiso 0.470(16) 1 calc R P A 2
H14D H 0.4262 0.7599 1.0324 0.093 Uiso 0.470(16) 1 calc R P A 2
C15 C 0.5025(6) 0.7852(7) 0.9034(3) 0.0734(13) Uani 0.530(16) 1 d D P A 1
C16 C 0.5502(8) 0.8611(8) 0.9024(4) 0.1128(19) Uani 0.530(16) 1 d DG P A 1
H16 H 0.5361 0.8892 0.9482 0.135 Uiso 0.530(16) 1 calc R P A 1
C17 C 0.6191(7) 0.8950(9) 0.8328(5) 0.136(3) Uani 0.530(16) 1 d G P A 1
H17 H 0.6511 0.9458 0.8321 0.163 Uiso 0.530(16) 1 calc R P A 1
C18 C 0.6402(4) 0.8530(9) 0.7642(4) 0.118(3) Uani 0.530(16) 1 d G P A 1
H18 H 0.6863 0.8757 0.7177 0.142 Uiso 0.530(16) 1 calc R P A 1
C19 C 0.5925(5) 0.7771(7) 0.7653(3) 0.121(2) Uani 0.530(16) 1 d G P A 1
H19 H 0.6066 0.7490 0.7194 0.145 Uiso 0.530(16) 1 calc R P A 1
C20 C 0.5236(6) 0.7432(7) 0.8349(3) 0.0996(14) Uani 0.530(16) 1 d DG P A 1
H20 H 0.4916 0.6924 0.8356 0.120 Uiso 0.530(16) 1 calc R P A 1
C21 C 0.29544(13) 0.61033(11) 0.96697(8) 0.0731(3) Uani 1 1 d . . . .
C22 C 0.23250(18) 0.53771(14) 1.02392(13) 0.1063(6) Uani 1 1 d . . . .
H22A H 0.1527 0.5701 1.0023 0.159 Uiso 1 1 calc GR . . .
H22B H 0.2277 0.5398 1.0813 0.159 Uiso 1 1 calc GR . . .
H22C H 0.2768 0.4566 1.0247 0.159 Uiso 1 1 calc GR . . .
C23 C 0.07857(11) 0.77381(10) 0.85279(9) 0.0665(3) Uani 1 1 d . . . .
C24 C -0.01483(15) 0.74457(14) 0.85560(15) 0.1009(6) Uani 1 1 d . . . .
H24 H -0.0642 0.7400 0.9038 0.121 Uiso 1 1 calc R . . .
C25 C -0.03469(19) 0.72174(17) 0.7849(2) 0.1316(10) Uani 1 1 d . . . .
H25 H -0.0990 0.7045 0.7857 0.158 Uiso 1 1 calc R . . .
C26 C 0.0397(2) 0.72481(17) 0.71554(19) 0.1267(9) Uani 1 1 d . . . .
H26 H 0.0275 0.7071 0.6700 0.152 Uiso 1 1 calc R . . .
C27 C 0.13170(19) 0.75347(14) 0.71203(12) 0.0987(5) Uani 1 1 d . . . .
H27 H 0.1813 0.7569 0.6638 0.118 Uiso 1 1 calc R . . .
C28 C 0.15133(13) 0.77758(11) 0.78046(8) 0.0709(3) Uani 1 1 d . . . .
H28 H 0.2148 0.7967 0.7778 0.085 Uiso 1 1 calc R . . .
O1A O 1.06905(7) 0.24568(7) 0.64593(6) 0.0631(2) Uani 1 1 d . . . .
O2A O 0.78094(9) 0.15444(9) 0.64976(7) 0.0814(3) Uani 1 1 d . . . .
N1A N 1.03523(10) 0.53434(9) 0.61137(6) 0.0617(2) Uani 1 1 d . . . .
N2A N 1.10187(9) 0.41267(8) 0.63151(6) 0.0580(2) Uani 1 1 d . . . .
C1A C 0.92499(11) 0.55708(10) 0.59511(7) 0.0563(3) Uani 1 1 d . . . .
C2A C 0.91651(10) 0.45161(9) 0.60391(6) 0.0516(2) Uani 1 1 d . . . .
C3A C 1.02911(10) 0.36486(9) 0.62736(7) 0.0535(2) Uani 1 1 d . . . .
C4A C 0.98289(10) 0.21215(10) 0.63729(7) 0.0569(3) Uani 1 1 d . . . .
C5A C 0.86960(10) 0.29014(9) 0.61101(7) 0.0542(2) Uani 1 1 d . . . .
C6A C 0.81872(10) 0.42498(9) 0.58982(6) 0.0517(2) Uani 1 1 d . . . .
H6A H 0.7967 0.4636 0.5287 0.062 Uiso 1 1 calc R . . .
C7A C 0.82775(13) 0.68174(11) 0.57168(10) 0.0746(3) Uani 1 1 d . . . .
H7AA H 0.7750 0.6913 0.6200 0.112 Uiso 1 1 calc GR . . .
H7AB H 0.7827 0.6975 0.5237 0.112 Uiso 1 1 calc GR . . .
H7AC H 0.8630 0.7367 0.5562 0.112 Uiso 1 1 calc GR . . .
C8A C 1.22638(11) 0.35884(12) 0.65111(7) 0.0637(3) Uani 1 1 d . . . .
C9A C 1.27435(15) 0.42465(16) 0.66535(11) 0.0876(4) Uani 1 1 d . . . .
H9A H 1.2258 0.5032 0.6630 0.105 Uiso 1 1 calc R . . .
C10A C 1.39674(19) 0.3720(2) 0.68333(14) 0.1136(7) Uani 1 1 d . . . .
H10A H 1.4298 0.4167 0.6922 0.136 Uiso 1 1 calc R . . .
C11A C 1.46890(17) 0.2573(2) 0.68823(14) 0.1134(7) Uani 1 1 d . . . .
H11A H 1.5502 0.2230 0.7017 0.136 Uiso 1 1 calc R . . .
C12A C 1.42104(15) 0.1926(2) 0.67319(14) 0.1072(6) Uani 1 1 d . . . .
H12A H 1.4701 0.1139 0.6761 0.129 Uiso 1 1 calc R . . .
C13A C 1.30048(13) 0.24297(15) 0.65376(11) 0.0865(4) Uani 1 1 d . . . .
H13A H 1.2690 0.1987 0.6424 0.104 Uiso 1 1 calc R . . .
C14A C 1.04297(12) 0.07849(10) 0.66053(9) 0.0671(3) Uani 1 1 d . . . .
H14E H 0.9845 0.0519 0.6564 0.081 Uiso 1 1 calc R . . .
H14F H 1.0706 0.0426 0.7198 0.081 Uiso 1 1 calc R . . .
C15A C 1.14843(12) 0.03634(10) 0.60294(8) 0.0661(3) Uani 1 1 d . . . .
C16A C 1.26440(14) -0.00584(13) 0.62853(13) 0.0919(5) Uani 1 1 d . . . .
H16A H 1.2788 -0.0093 0.6825 0.110 Uiso 1 1 calc R . . .
C17A C 1.3607(2) -0.04346(18) 0.5741(2) 0.1427(11) Uani 1 1 d . . . .
H17A H 1.4390 -0.0712 0.5917 0.171 Uiso 1 1 calc R . . .
C18A C 1.3407(4) -0.0398(2) 0.4952(3) 0.1759(19) Uani 1 1 d . . . .
H18A H 1.4051 -0.0650 0.4589 0.211 Uiso 1 1 calc R . . .
C19A C 1.2266(4) 0.0007(2) 0.46988(16) 0.1499(13) Uani 1 1 d . . . .
H19A H 1.2130 0.0023 0.4163 0.180 Uiso 1 1 calc R . . .
C20A C 1.1297(2) 0.03971(14) 0.52275(10) 0.0957(5) Uani 1 1 d . . . .
H20A H 1.0517 0.0683 0.5041 0.115 Uiso 1 1 calc R . . .
C21A C 0.78478(12) 0.24565(11) 0.60023(8) 0.0631(3) Uani 1 1 d . . . .
C22A C 0.70119(17) 0.31865(16) 0.52417(10) 0.0926(5) Uani 1 1 d . . . .
H22D H 0.6664 0.2722 0.5162 0.139 Uiso 1 1 calc GR . . .
H22E H 0.7454 0.3414 0.4735 0.139 Uiso 1 1 calc GR . . .
H22F H 0.6383 0.3890 0.5342 0.139 Uiso 1 1 calc GR . . .
C23A C 0.70597(9) 0.47178(9) 0.64250(7) 0.0528(2) Uani 1 1 d . . . .
C24A C 0.70408(11) 0.41511(11) 0.73047(7) 0.0638(3) Uani 1 1 d . . . .
H24A H 0.7710 0.3462 0.7577 0.077 Uiso 1 1 calc R . . .
C25A C 0.60209(14) 0.46129(15) 0.77809(9) 0.0813(4) Uani 1 1 d . . . .
H25A H 0.6016 0.4234 0.8373 0.098 Uiso 1 1 calc R . . .
C26A C 0.50232(13) 0.56208(16) 0.73869(11) 0.0867(4) Uani 1 1 d . . . .
H26A H 0.4343 0.5921 0.7710 0.104 Uiso 1 1 calc R . . .
C27A C 0.50310(13) 0.61827(14) 0.65181(11) 0.0825(4) Uani 1 1 d . . . .
H27A H 0.4355 0.6867 0.6250 0.099 Uiso 1 1 calc R . . .
C28A C 0.60432(11) 0.57349(11) 0.60363(9) 0.0681(3) Uani 1 1 d . . . .
H28A H 0.6040 0.6121 0.5445 0.082 Uiso 1 1 calc R . . .
C15' C 0.4954(6) 0.8066(7) 0.9121(4) 0.0780(16) Uani 0.470(16) 1 d D P A 2
C16' C 0.5229(7) 0.8897(7) 0.9240(5) 0.1074(18) Uani 0.470(16) 1 d DG P A 2
H16' H 0.4939 0.9138 0.9720 0.129 Uiso 0.470(16) 1 calc R P A 2
C17' C 0.5938(6) 0.9366(7) 0.8641(6) 0.134(3) Uani 0.470(16) 1 d G P A 2
H17' H 0.6122 0.9922 0.8721 0.161 Uiso 0.470(16) 1 calc R P A 2
C18' C 0.6371(4) 0.9006(8) 0.7923(6) 0.115(3) Uani 0.470(16) 1 d G P A 2
H18' H 0.6846 0.9320 0.7522 0.138 Uiso 0.470(16) 1 calc R P A 2
C19' C 0.6096(5) 0.8175(8) 0.7803(4) 0.111(3) Uani 0.470(16) 1 d G P A 2
H19' H 0.6386 0.7934 0.7323 0.133 Uiso 0.470(16) 1 calc R P A 2
C20' C 0.5387(6) 0.7705(7) 0.8402(3) 0.0900(16) Uani 0.470(16) 1 d DG P A 2
H20' H 0.5203 0.7150 0.8323 0.108 Uiso 0.470(16) 1 calc R P A 2

loop_
_atom_site_aniso_label
_atom_site_aniso_U_11
_atom_site_aniso_U_22
_atom_site_aniso_U_33
_atom_site_aniso_U_23
_atom_site_aniso_U_13
_atom_site_aniso_U_12
O1 0.0630(5) 0.0592(5) 0.0739(5) -0.0207(4) -0.0083(4) -0.0135(4)
O2 0.0825(7) 0.0669(6) 0.0973(7) -0.0309(5) 0.0055(5) -0.0015(5)
N1 0.0643(6) 0.0530(5) 0.0632(5) -0.0181(4) -0.0032(4) -0.0111(4)
N2 0.0681(6) 0.0519(5) 0.0584(5) -0.0171(4) -0.0030(4) -0.0157(4)
C1 0.0590(6) 0.0537(6) 0.0549(5) -0.0183(4) 0.0027(5) -0.0120(5)
C2 0.0579(6) 0.0510(5) 0.0509(5) -0.0178(4) 0.0038(4) -0.0120(5)
C3 0.0591(6) 0.0523(5) 0.0521(5) -0.0166(4) -0.0014(4) -0.0114(5)
C4 0.0631(7) 0.0560(6) 0.0549(6) -0.0170(5) -0.0042(5) -0.0084(5)
C5 0.0623(7) 0.0532(6) 0.0518(5) -0.0144(4) 0.0004(5) -0.0086(5)
C6 0.0593(6) 0.0495(5) 0.0612(6) -0.0142(5) 0.0078(5) -0.0142(5)
C7 0.0608(7) 0.0689(8) 0.0850(8) -0.0235(6) -0.0009(6) -0.0154(6)
C8 0.0871(9) 0.0621(7) 0.0514(6) -0.0171(5) 0.0013(5) -0.0306(6)
C9 0.0963(10) 0.0616(7) 0.0835(9) -0.0263(6) 0.0079(7) -0.0291(7)
C10 0.1312(16) 0.0698(9) 0.1035(12) -0.0301(8) 0.0099(11) -0.0460(10)
C11 0.169(2) 0.0943(12) 0.0925(11) -0.0229(9) -0.0012(12) -0.0803(14)
C12 0.157(2) 0.1148(16) 0.1451(19) -0.0021(14) -0.0528(16) -0.0831(16)
C13 0.1206(15) 0.0798(11) 0.1333(16) -0.0011(10) -0.0441(13) -0.0486(10)
C14 0.0688(8) 0.0729(8) 0.0691(7) -0.0206(6) -0.0166(6) -0.0103(6)
C15 0.055(2) 0.061(2) 0.086(3) -0.0194(18) -0.0178(18) -0.0088(17)
C16 0.106(4) 0.121(4) 0.130(4) -0.044(3) -0.022(3) -0.055(4)
C17 0.122(5) 0.149(6) 0.154(6) -0.025(5) -0.013(4) -0.087(5)
C18 0.087(3) 0.117(5) 0.129(4) -0.009(4) -0.006(3) -0.050(3)
C19 0.108(3) 0.151(5) 0.112(3) -0.050(3) 0.027(3) -0.068(3)
C20 0.100(3) 0.115(4) 0.097(3) -0.048(2) 0.021(2) -0.054(3)
C21 0.0718(8) 0.0554(6) 0.0651(7) -0.0165(5) -0.0065(6) -0.0064(6)
C22 0.1069(13) 0.0557(7) 0.1157(13) -0.0086(8) 0.0062(10) -0.0200(8)
C23 0.0588(6) 0.0425(5) 0.0883(8) -0.0196(5) -0.0064(6) -0.0135(5)
C24 0.0685(9) 0.0699(8) 0.1660(17) -0.0448(10) -0.0007(10) -0.0269(7)
C25 0.0820(12) 0.0785(11) 0.253(3) -0.0755(16) -0.0438(16) -0.0196(9)
C26 0.1133(16) 0.0822(11) 0.191(2) -0.0753(14) -0.0651(16) -0.0032(11)
C27 0.1173(14) 0.0745(9) 0.1028(11) -0.0446(8) -0.0264(10) -0.0202(9)
C28 0.0789(8) 0.0575(6) 0.0741(7) -0.0262(5) -0.0064(6) -0.0226(6)
O1A 0.0534(4) 0.0498(4) 0.0838(5) -0.0238(4) 0.0025(4) -0.0202(3)
O2A 0.0859(6) 0.0754(6) 0.0936(6) -0.0195(5) -0.0001(5) -0.0502(5)
N1A 0.0718(6) 0.0584(5) 0.0647(5) -0.0244(4) 0.0045(4) -0.0345(5)
N2A 0.0581(5) 0.0606(5) 0.0621(5) -0.0242(4) 0.0049(4) -0.0300(4)
C1A 0.0659(7) 0.0528(5) 0.0549(5) -0.0209(4) 0.0049(5) -0.0289(5)
C2A 0.0550(6) 0.0503(5) 0.0517(5) -0.0198(4) 0.0061(4) -0.0246(4)
C3A 0.0561(6) 0.0511(5) 0.0572(5) -0.0223(4) 0.0074(4) -0.0255(4)
C4A 0.0587(6) 0.0516(5) 0.0637(6) -0.0231(4) 0.0091(5) -0.0267(5)
C5A 0.0594(6) 0.0524(5) 0.0547(5) -0.0225(4) 0.0065(4) -0.0261(5)
C6A 0.0554(6) 0.0500(5) 0.0499(5) -0.0172(4) 0.0020(4) -0.0233(4)
C7A 0.0816(9) 0.0515(6) 0.0887(8) -0.0238(6) 0.0000(7) -0.0269(6)
C8A 0.0594(7) 0.0768(7) 0.0587(6) -0.0194(5) 0.0039(5) -0.0364(6)
C9A 0.0824(10) 0.0918(10) 0.1025(11) -0.0217(8) -0.0060(8) -0.0553(8)
C10A 0.0931(13) 0.1306(17) 0.1356(16) -0.0210(13) -0.0164(11) -0.0758(13)
C11A 0.0654(9) 0.1348(18) 0.1261(15) -0.0171(12) -0.0090(9) -0.0495(11)
C12A 0.0626(9) 0.1129(14) 0.1333(15) -0.0412(12) -0.0059(9) -0.0258(9)
C13A 0.0609(8) 0.0894(10) 0.1112(11) -0.0425(9) -0.0031(7) -0.0263(7)
C14A 0.0665(7) 0.0489(6) 0.0799(7) -0.0213(5) 0.0125(6) -0.0245(5)
C15A 0.0751(8) 0.0441(5) 0.0766(7) -0.0235(5) 0.0141(6) -0.0259(5)
C16A 0.0713(9) 0.0636(8) 0.1236(13) -0.0294(8) 0.0105(8) -0.0203(7)
C17A 0.0882(13) 0.0776(11) 0.226(3) -0.0512(16) 0.0568(17) -0.0249(9)
C18A 0.210(3) 0.0922(15) 0.209(3) -0.084(2) 0.137(3) -0.072(2)
C19A 0.277(4) 0.0982(15) 0.1075(14) -0.0662(13) 0.084(2) -0.112(2)
C20A 0.1516(16) 0.0703(8) 0.0852(9) -0.0355(7) 0.0180(10) -0.0630(10)
C21A 0.0689(7) 0.0631(6) 0.0672(6) -0.0280(5) 0.0046(5) -0.0334(6)
C22A 0.1137(13) 0.0944(11) 0.0889(10) -0.0239(8) -0.0252(9) -0.0574(10)
C23A 0.0507(5) 0.0521(5) 0.0581(5) -0.0218(4) 0.0005(4) -0.0221(4)
C24A 0.0607(7) 0.0689(7) 0.0589(6) -0.0214(5) 0.0025(5) -0.0264(5)
C25A 0.0806(9) 0.1047(11) 0.0673(7) -0.0384(7) 0.0179(6) -0.0457(8)
C26A 0.0619(8) 0.1036(11) 0.1057(11) -0.0620(9) 0.0194(7) -0.0305(8)
C27A 0.0568(7) 0.0745(8) 0.1091(11) -0.0419(8) -0.0029(7) -0.0132(6)
C28A 0.0601(7) 0.0607(6) 0.0744(7) -0.0210(5) -0.0069(5) -0.0178(5)
C15' 0.054(2) 0.073(3) 0.087(3) -0.024(2) -0.018(2) -0.008(2)
C16' 0.082(3) 0.113(4) 0.135(4) -0.048(3) -0.017(3) -0.037(3)
C17' 0.092(4) 0.137(5) 0.192(7) -0.056(5) -0.013(4) -0.059(4)
C18' 0.071(3) 0.124(5) 0.126(5) -0.023(4) -0.004(3) -0.036(3)
C19' 0.090(4) 0.124(5) 0.104(4) -0.035(3) 0.013(3) -0.040(3)
C20' 0.076(3) 0.088(3) 0.097(3) -0.036(2) 0.001(2) -0.025(2)

loop_
_atom_type_symbol
_atom_type_description
_atom_type_scat_dispersion_real
_atom_type_scat_dispersion_imag
_atom_type_scat_source
C C 0.0181 0.0091 'International Tables Vol C Tables 4.2.6.8 and 6.1.1.4'
H H 0.0000 0.0000 'International Tables Vol C Tables 4.2.6.8 and 6.1.1.4'
N N 0.0311 0.0180 'International Tables Vol C Tables 4.2.6.8 and 6.1.1.4'
O O 0.0492 0.0322 'International Tables Vol C Tables 4.2.6.8 and 6.1.1.4'

loop_
_geom_angle_atom_site_label_1
_geom_angle_atom_site_label_2
_geom_angle_atom_site_label_3
_geom_angle
C3 O1 C4 114.31(10)
C1 N1 N2 105.91(9)
N1 N2 C8 119.39(10)
C3 N2 N1 109.01(10)
C3 N2 C8 131.58(11)
N1 C1 C2 111.28(12)
N1 C1 C7 120.14(11)
C2 C1 C7 128.58(12)
C1 C2 C6 134.36(12)
C3 C2 C1 104.02(10)
C3 C2 C6 121.62(11)
O1 C3 N2 122.31(12)
C2 C3 O1 127.90(11)
C2 C3 N2 109.78(10)
O1 C4 C14 107.27(12)
C5 C4 O1 123.55(11)
C5 C4 C14 129.14(12)
C4 C5 C6 124.56(11)
C4 C5 C21 119.94(12)
C21 C5 C6 115.49(12)
C2 C6 C5 107.93(11)
C2 C6 H6 108.6
C2 C6 C23 112.07(9)
C5 C6 H6 108.6
C23 C6 C5 111.05(9)
C23 C6 H6 108.6
C1 C7 H7A 109.5
C1 C7 H7B 109.5
C1 C7 H7C 109.5
H7A C7 H7B 109.5
H7A C7 H7C 109.5
H7B C7 H7C 109.5
C9 C8 N2 118.14(14)
C13 C8 N2 122.43(13)
C13 C8 C9 119.43(15)
C8 C9 H9 119.9
C10 C9 C8 120.13(18)
C10 C9 H9 119.9
C9 C10 H10 119.6
C11 C10 C9 120.73(18)
C11 C10 H10 119.6
C10 C11 H11 120.3
C10 C11 C12 119.35(19)
C12 C11 H11 120.3
C11 C12 H12 119.9
C11 C12 C13 120.2(2)
C13 C12 H12 119.9
C8 C13 C12 120.09(19)
C8 C13 H13 120.0
C12 C13 H13 120.0
C4 C14 H14A 109.2
C4 C14 H14B 109.2
C4 C14 H14C 109.0
C4 C14 H14D 109.0
C4 C14 C15 112.2(3)
C4 C14 C15' 112.7(3)
H14A C14 H14B 107.9
H14C C14 H14D 107.8
C15 C14 H14A 109.2
C15 C14 H14B 109.2
C15' C14 H14C 109.0
C15' C14 H14D 109.0
C16 C15 C14 120.7(2)
C16 C15 C20 120.0
C20 C15 C14 119.3(2)
C15 C16 H16 120.0
C17 C16 C15 120.0
C17 C16 H16 120.0
C16 C17 H17 120.0
C18 C17 C16 120.0
C18 C17 H17 120.0
C17 C18 H18 120.0
C17 C18 C19 120.0
C19 C18 H18 120.0
C18 C19 H19 120.0
C20 C19 C18 120.0
C20 C19 H19 120.0
C15 C20 H20 120.0
C19 C20 C15 120.0
C19 C20 H20 120.0
O2 C21 C5 121.58(13)
O2 C21 C22 120.51(13)
C22 C21 C5 117.91(12)
C21 C22 H22A 109.5
C21 C22 H22B 109.5
C21 C22 H22C 109.5
H22A C22 H22B 109.5
H22A C22 H22C 109.5
H22B C22 H22C 109.5
C24 C23 C6 120.93(14)
C24 C23 C28 118.41(15)
C28 C23 C6 120.64(12)
C23 C24 H24 120.2
C23 C24 C25 119.5(2)
C25 C24 H24 120.2
C24 C25 H25 119.9
C26 C25 C24 120.26(19)
C26 C25 H25 119.9
C25 C26 H26 119.7
C27 C26 C25 120.69(19)
C27 C26 H26 119.7
C26 C27 H27 120.2
C26 C27 C28 119.7(2)
C28 C27 H27 120.2
C23 C28 H28 119.3
C27 C28 C23 121.40(16)
C27 C28 H28 119.3
C3A O1A C4A 114.67(8)
C1A N1A N2A 105.92(9)
N1A N2A C8A 120.19(10)
C3A N2A N1A 108.70(9)
C3A N2A C8A 131.11(10)
N1A C1A C2A 111.57(10)
N1A C1A C7A 120.34(10)
C2A C1A C7A 128.08(11)
C1A C2A C6A 134.63(10)
C3A C2A C1A 103.54(10)
C3A C2A C6A 121.77(9)
N2A C3A O1A 122.24(10)
C2A C3A O1A 127.50(10)
C2A C3A N2A 110.26(9)
O1A C4A C14A 107.04(10)
C5A C4A O1A 123.50(10)
C5A C4A C14A 129.45(11)
C4A C5A C6A 124.45(10)
C4A C5A C21A 119.51(10)
C21A C5A C6A 116.04(10)
C2A C6A C5A 108.00(9)
C2A C6A H6A 108.2
C2A C6A C23A 112.59(8)
C5A C6A H6A 108.2
C23A C6A C5A 111.46(8)
C23A C6A H6A 108.2
C1A C7A H7AA 109.5
C1A C7A H7AB 109.5
C1A C7A H7AC 109.5
H7AA C7A H7AB 109.5
H7AA C7A H7AC 109.5
H7AB C7A H7AC 109.5
C9A C8A N2A 119.20(13)
C9A C8A C13A 119.48(14)
C13A C8A N2A 121.30(12)
C8A C9A H9A 120.5
C8A C9A C10A 118.99(17)
C10A C9A H9A 120.5
C9A C10A H10A 119.2
C11A C10A C9A 121.56(18)
C11A C10A H10A 119.2
C10A C11A H11A 120.4
C10A C11A C12A 119.22(17)
C12A C11A H11A 120.4
C11A C12A H12A 119.7
C11A C12A C13A 120.5(2)
C13A C12A H12A 119.7
C8A C13A H13A 119.9
C12A C13A C8A 120.17(17)
C12A C13A H13A 119.9
C4A C14A H14E 109.1
C4A C14A H14F 109.1
C4A C14A C15A 112.36(9)
H14E C14A H14F 107.9
C15A C14A H14E 109.1
C15A C14A H14F 109.1
C16A C15A C14A 121.21(14)
C16A C15A C20A 118.60(15)
C20A C15A C14A 120.19(15)
C15A C16A H16A 119.8
C15A C16A C17A 120.4(2)
C17A C16A H16A 119.8
C16A C17A H17A 119.8
C18A C17A C16A 120.3(3)
C18A C17A H17A 119.8
C17A C18A H18A 120.2
C19A C18A C17A 119.6(2)
C19A C18A H18A 120.2
C18A C19A H19A 119.6
C18A C19A C20A 120.9(3)
C20A C19A H19A 119.6
C15A C20A C19A 120.2(2)
C15A C20A H20A 119.9
C19A C20A H20A 119.9
O2A C21A C5A 123.11(12)
O2A C21A C22A 119.33(12)
C5A C21A C22A 117.56(11)
C21A C22A H22D 109.5
C21A C22A H22E 109.5
C21A C22A H22F 109.5
H22D C22A H22E 109.5
H22D C22A H22F 109.5
H22E C22A H22F 109.5
C24A C23A C6A 120.66(10)
C24A C23A C28A 118.64(11)
C28A C23A C6A 120.68(10)
C23A C24A H24A 120.0
C23A C24A C25A 119.98(12)
C25A C24A H24A 120.0
C24A C25A H25A 119.7
C26A C25A C24A 120.66(13)
C26A C25A H25A 119.7
C25A C26A H26A 120.1
C27A C26A C25A 119.78(13)
C27A C26A H26A 120.1
C26A C27A H27A 119.9
C26A C27A C28A 120.15(14)
C28A C27A H27A 119.9
C23A C28A H28A 119.6
C27A C28A C23A 120.78(13)
C27A C28A H28A 119.6
C16' C15' C14 121.1(3)
C16' C15' C20' 120.0
C20' C15' C14 118.8(3)
C15' C16' H16' 120.0
C17' C16' C15' 120.0
C17' C16' H16' 120.0
C16' C17' H17' 120.0
C16' C17' C18' 120.0
C18' C17' H17' 120.0
C17' C18' H18' 120.0
C19' C18' C17' 120.0
C19' C18' H18' 120.0
C18' C19' H19' 120.0
C18' C19' C20' 120.0
C20' C19' H19' 120.0
C15' C20' H20' 120.0
C19' C20' C15' 120.0
C19' C20' H20' 120.0

loop_
_geom_bond_atom_site_label_1
_geom_bond_atom_site_label_2
_geom_bond_distance
O1 C3 1.3556(14)
O1 C4 1.3968(14)
O2 C21 1.2097(16)
N1 N2 1.3740(15)
N1 C1 1.3239(16)
N2 C3 1.3592(14)
N2 C8 1.4235(17)
C1 C2 1.4169(15)
C1 C7 1.486(2)
C2 C3 1.3482(18)
C2 C6 1.4995(15)
C4 C5 1.334(2)
C4 C14 1.5014(18)
C5 C6 1.5293(17)
C5 C21 1.5050(16)
C6 H6 0.9800
C6 C23 1.5252(18)
C7 H7A 0.9600
C7 H7B 0.9600
C7 H7C 0.9600
C8 C9 1.3766(19)
C8 C13 1.358(2)
C9 H9 0.9300
C9 C10 1.373(2)
C10 H10 0.9300
C10 C11 1.353(3)
C11 H11 0.9300
C11 C12 1.373(3)
C12 H12 0.9300
C12 C13 1.383(3)
C13 H13 0.9300
C14 H14A 0.9700
C14 H14B 0.9700
C14 H14C 0.9700
C14 H14D 0.9700
C14 C15 1.524(3)
C14 C15' 1.506(3)
C15 C16 1.3900
C15 C20 1.3900
C16 H16 0.9300
C16 C17 1.3900
C17 H17 0.9300
C17 C18 1.3900
C18 H18 0.9300
C18 C19 1.3900
C19 H19 0.9300
C19 C20 1.3900
C20 H20 0.9300
C21 C22 1.496(2)
C22 H22A 0.9600
C22 H22B 0.9600
C22 H22C 0.9600
C23 C24 1.382(2)
C23 C28 1.3842(19)
C24 H24 0.9300
C24 C25 1.408(3)
C25 H25 0.9300
C25 C26 1.359(4)
C26 H26 0.9300
C26 C27 1.357(3)
C27 H27 0.9300
C27 C28 1.382(2)
C28 H28 0.9300
O1A C3A 1.3570(12)
O1A C4A 1.3890(14)
O2A C21A 1.2133(15)
N1A N2A 1.3776(13)
N1A C1A 1.3213(16)
N2A C3A 1.3538(14)
N2A C8A 1.4193(16)
C1A C2A 1.4156(14)
C1A C7A 1.4909(17)
C2A C3A 1.3517(15)
C2A C6A 1.4964(15)
C4A C5A 1.3408(16)
C4A C14A 1.5036(15)
C5A C6A 1.5269(14)
C5A C21A 1.4959(16)
C6A H6A 0.9800
C6A C23A 1.5256(14)
C7A H7AA 0.9600
C7A H7AB 0.9600
C7A H7AC 0.9600
C8A C9A 1.3718(19)
C8A C13A 1.379(2)
C9A H9A 0.9300
C9A C10A 1.391(2)
C10A H10A 0.9300
C10A C11A 1.354(3)
C11A H11A 0.9300
C11A C12A 1.363(3)
C12A H12A 0.9300
C12A C13A 1.378(2)
C13A H13A 0.9300
C14A H14E 0.9700
C14A H14F 0.9700
C14A C15A 1.5060(16)
C15A C16A 1.372(2)
C15A C20A 1.379(2)
C16A H16A 0.9300
C16A C17A 1.393(3)
C17A H17A 0.9300
C17A C18A 1.361(5)
C18A H18A 0.9300
C18A C19A 1.354(5)
C19A H19A 0.9300
C19A C20A 1.384(3)
C20A H20A 0.9300
C21A C22A 1.501(2)
C22A H22D 0.9600
C22A H22E 0.9600
C22A H22F 0.9600
C23A C24A 1.3847(16)
C23A C28A 1.3861(16)
C24A H24A 0.9300
C24A C25A 1.3908(18)
C25A H25A 0.9300
C25A C26A 1.371(2)
C26A H26A 0.9300
C26A C27A 1.367(2)
C27A H27A 0.9300
C27A C28A 1.3859(19)
C28A H28A 0.9300
C15' C16' 1.3900
C15' C20' 1.3900
C16' H16' 0.9300
C16' C17' 1.3900
C17' H17' 0.9300
C17' C18' 1.3900
C18' H18' 0.9300
C18' C19' 1.3900
C19' H19' 0.9300
C19' C20' 1.3900
C20' H20' 0.9300

loop_
_geom_torsion_atom_site_label_1
_geom_torsion_atom_site_label_2
_geom_torsion_atom_site_label_3
_geom_torsion_atom_site_label_4
_geom_torsion
O1 C4 C5 C6 -1.31(18)
O1 C4 C5 C21 177.59(10)
O1 C4 C14 C15 -68.4(3)
O1 C4 C14 C15' -54.6(3)
N1 N2 C3 O1 -178.21(9)
N1 N2 C3 C2 0.87(12)
N1 N2 C8 C9 -6.06(16)
N1 N2 C8 C13 173.22(15)
N1 C1 C2 C3 0.62(12)
N1 C1 C2 C6 -178.66(11)
N2 N1 C1 C2 -0.11(12)
N2 N1 C1 C7 179.96(10)
N2 C8 C9 C10 177.95(13)
N2 C8 C13 C12 -178.27(19)
C1 N1 N2 C3 -0.45(12)
C1 N1 N2 C8 -178.79(9)
C1 C2 C3 O1 178.13(10)
C1 C2 C3 N2 -0.89(12)
C1 C2 C6 C5 178.34(11)
C1 C2 C6 C23 55.76(16)
C2 C6 C23 C24 -102.87(14)
C2 C6 C23 C28 75.76(14)
C3 O1 C4 C5 -1.91(16)
C3 O1 C4 C14 -179.58(9)
C3 N2 C8 C9 176.04(12)
C3 N2 C8 C13 -4.7(2)
C3 C2 C6 C5 -0.84(14)
C3 C2 C6 C23 -123.42(12)
C4 O1 C3 N2 -177.19(9)
C4 O1 C3 C2 3.91(16)
C4 C5 C6 C2 2.59(15)
C4 C5 C6 C23 125.79(12)
C4 C5 C21 O2 -44.34(19)
C4 C5 C21 C22 135.90(15)
C4 C14 C15 C16 112.5(4)
C4 C14 C15 C20 -66.3(5)
C4 C14 C15' C16' 103.9(4)
C4 C14 C15' C20' -79.5(5)
C5 C4 C14 C15 114.1(3)
C5 C4 C14 C15' 127.9(3)
C5 C6 C23 C24 136.33(13)
C5 C6 C23 C28 -45.04(14)
C6 C2 C3 O1 -2.48(17)
C6 C2 C3 N2 178.51(9)
C6 C5 C21 O2 134.65(14)
C6 C5 C21 C22 -45.10(17)
C6 C23 C24 C25 177.52(14)
C6 C23 C28 C27 -178.34(12)
C7 C1 C2 C3 -179.46(12)
C7 C1 C2 C6 1.3(2)
C8 N2 C3 O1 -0.14(18)
C8 N2 C3 C2 178.94(11)
C8 C9 C10 C11 -0.4(3)
C9 C8 C13 C12 1.0(3)
C9 C10 C11 C12 2.4(3)
C10 C11 C12 C13 -2.8(4)
C11 C12 C13 C8 1.1(4)
C13 C8 C9 C10 -1.4(2)
C14 C4 C5 C6 175.81(11)
C14 C4 C5 C21 -5.29(19)
C14 C15 C16 C17 -178.8(6)
C14 C15 C20 C19 178.8(6)
C14 C15' C16' C17' 176.5(7)
C14 C15' C20' C19' -176.6(6)
C15 C16 C17 C18 0.0
C16 C15 C20 C19 0.0
C16 C17 C18 C19 0.0
C17 C18 C19 C20 0.0
C18 C19 C20 C15 0.0
C20 C15 C16 C17 0.0
C21 C5 C6 C2 -176.36(9)
C21 C5 C6 C23 -53.15(13)
C23 C24 C25 C26 2.0(3)
C24 C23 C28 C27 0.3(2)
C24 C25 C26 C27 -2.1(3)
C25 C26 C27 C28 1.2(3)
C26 C27 C28 C23 -0.4(2)
C28 C23 C24 C25 -1.1(2)
O1A C4A C5A C6A -2.01(17)
O1A C4A C5A C21A 177.47(9)
O1A C4A C14A C15A -60.07(14)
N1A N2A C3A O1A -178.49(9)
N1A N2A C3A C2A 0.83(12)
N1A N2A C8A C9A 11.91(16)
N1A N2A C8A C13A -166.29(12)
N1A C1A C2A C3A 0.60(12)
N1A C1A C2A C6A -176.58(10)
N2A N1A C1A C2A -0.12(12)
N2A N1A C1A C7A 179.37(10)
N2A C8A C9A C10A -179.10(14)
N2A C8A C13A C12A -179.83(15)
C1A N1A N2A C3A -0.42(11)
C1A N1A N2A C8A 178.93(9)
C1A C2A C3A O1A 178.42(10)
C1A C2A C3A N2A -0.85(11)
C1A C2A C6A C5A 179.63(10)
C1A C2A C6A C23A -56.87(15)
C2A C6A C23A C24A -74.10(13)
C2A C6A C23A C28A 104.39(12)
C3A O1A C4A C5A 1.39(15)
C3A O1A C4A C14A -179.85(9)
C3A N2A C8A C9A -168.90(12)
C3A N2A C8A C13A 12.89(19)
C3A C2A C6A C5A 2.86(13)
C3A C2A C6A C23A 126.36(10)
C4A O1A C3A N2A -179.19(9)
C4A O1A C3A C2A 1.63(15)
C4A C5A C6A C2A -0.14(14)
C4A C5A C6A C23A -124.33(11)
C4A C5A C21A O2A 39.84(17)
C4A C5A C21A C22A -140.20(13)
C4A C14A C15A C16A 98.94(15)
C4A C14A C15A C20A -80.99(15)
C5A C4A C14A C15A 118.59(14)
C5A C6A C23A C24A 47.46(14)
C5A C6A C23A C28A -134.06(11)
C6A C2A C3A O1A -3.94(16)
C6A C2A C3A N2A 176.79(9)
C6A C5A C21A O2A -140.64(12)
C6A C5A C21A C22A 39.32(15)
C6A C23A C24A C25A 177.73(12)
C6A C23A C28A C27A -178.00(12)
C7A C1A C2A C3A -178.84(11)
C7A C1A C2A C6A 3.98(19)
C8A N2A C3A O1A 2.26(17)
C8A N2A C3A C2A -178.43(10)
C8A C9A C10A C11A -0.9(3)
C9A C8A C13A C12A 2.0(2)
C9A C10A C11A C12A 1.6(3)
C10A C11A C12A C13A -0.4(3)
C11A C12A C13A C8A -1.3(3)
C13A C8A C9A C10A -0.9(2)
C14A C4A C5A C6A 179.53(10)
C14A C4A C5A C21A -0.99(18)
C14A C15A C16A C17A -179.44(15)
C14A C15A C20A C19A -179.81(13)
C15A C16A C17A C18A -0.6(3)
C16A C15A C20A C19A 0.3(2)
C16A C17A C18A C19A 0.0(4)
C17A C18A C19A C20A 0.7(4)
C18A C19A C20A C15A -0.9(3)
C20A C15A C16A C17A 0.5(2)
C21A C5A C6A C2A -179.64(9)
C21A C5A C6A C23A 56.17(12)
C23A C24A C25A C26A 0.7(2)
C24A C23A C28A C27A 0.51(19)
C24A C25A C26A C27A -0.3(2)
C25A C26A C27A C28A 0.1(2)
C26A C27A C28A C23A -0.2(2)
C28A C23A C24A C25A -0.78(19)
C15' C16' C17' C18' 0.0
C16' C15' C20' C19' 0.0
C16' C17' C18' C19' 0.0
C17' C18' C19' C20' 0.0
C18' C19' C20' C15' 0.0
C20' C15' C16' C17' 0.0
